data_2201359
loop_
_publ_author_name
'Batsanov, Andrei S.'
'Perepichka, Dmitrii F.'

_publ_section_title
;
 Methoxycarbonylmethyl
 3-hydroxy-2-(methoxycarbonyl)benzo[<i>b</i>]furan-6-carboxylate
;
_journal_issue 11
_journal_name_full 'Acta Crystallographica Section E'
_journal_page_first o1227
_journal_page_last o1228
_journal_paper_doi 10.1107/S1600536802018524
_journal_volume 58
_journal_year 2002
_chemical_formula_iupac 'C14 H12 O8'
_chemical_formula_moiety 'C14 H12 O8'
_chemical_formula_sum 'C14 H12 O8'
_chemical_formula_weight 308.24
_chemical_melting_point 403.15
_chemical_name_systematic
;
Methoxycarbonylmethyl
2-methoxycarbonyl-3-Hydroxybenzo[b]furan-6-carboxylate
;
_space_group_IT_number 2
_symmetry_cell_setting triclinic
_symmetry_space_group_name_Hall '-P 1'
_symmetry_space_group_name_H-M 'P -1'
_atom_sites_solution_hydrogens geom
_atom_sites_solution_primary direct
_atom_sites_solution_secondary difmap
_audit_creation_method SHELXL-97
_cell_angle_alpha 80.730(10)
_cell_angle_beta 85.300(10)
_cell_angle_gamma 86.600(10)
_cell_formula_units_Z 2
_cell_length_a 6.8620(10)
_cell_length_b 7.3350(10)
_cell_length_c 13.323(3)
_cell_measurement_reflns_used 180
_cell_measurement_temperature 100(2)
_cell_measurement_theta_max 21.1
_cell_measurement_theta_min 10.3
_cell_volume 658.9(2)
_computing_cell_refinement SMART
_computing_data_collection 'SMART (Bruker, 1999)'
_computing_data_reduction 'SAINT (Bruker, 1999)'
_computing_molecular_graphics 'SHELXTL (Bruker, 1998)'
_computing_publication_material SHELXTL
_computing_structure_refinement 'SHELXL97 (Sheldrick, 1997)'
_computing_structure_solution 'SHELXS97 (Sheldrick, 1997)'
_diffrn_ambient_temperature 100(2)
_diffrn_detector_area_resol_mean 8
_diffrn_measured_fraction_theta_full 0.997
_diffrn_measured_fraction_theta_max 0.997
_diffrn_measurement_device_type 'SMART 1K CCD area-detector'
_diffrn_measurement_method \w
_diffrn_radiation_monochromator graphite
_diffrn_radiation_source 'fine-focus sealed tube'
_diffrn_radiation_type MoK\a
_diffrn_radiation_wavelength 0.71073
_diffrn_reflns_av_R_equivalents 0.0937
_diffrn_reflns_av_sigmaI/netI 0.1595
_diffrn_reflns_limit_h_max 7
_diffrn_reflns_limit_h_min -8
_diffrn_reflns_limit_k_max 8
_diffrn_reflns_limit_k_min -8
_diffrn_reflns_limit_l_max 14
_diffrn_reflns_limit_l_min -15
_diffrn_reflns_number 3856
_diffrn_reflns_theta_full 25.05
_diffrn_reflns_theta_max 25.05
_diffrn_reflns_theta_min 1.55
_diffrn_standards_decay_% 0.
_exptl_absorpt_coefficient_mu 0.129
_exptl_absorpt_correction_type none
_exptl_crystal_colour colourless
_exptl_crystal_density_diffrn 1.554
_exptl_crystal_density_meas ?
_exptl_crystal_density_method 'not measured'
_exptl_crystal_description needle
_exptl_crystal_F_000 320
_exptl_crystal_size_max 0.40
_exptl_crystal_size_mid 0.06
_exptl_crystal_size_min 0.02
_refine_diff_density_max 0.324
_refine_diff_density_min -0.339
_refine_ls_extinction_method none
_refine_ls_goodness_of_fit_ref 0.986
_refine_ls_hydrogen_treatment mixed
_refine_ls_matrix_type full
_refine_ls_number_parameters 207
_refine_ls_number_reflns 2328
_refine_ls_number_restraints 0
_refine_ls_restrained_S_all 0.986
_refine_ls_R_factor_all 0.1627
_refine_ls_R_factor_gt 0.0662
_refine_ls_shift/su_max <0.001
_refine_ls_shift/su_mean 0.000
_refine_ls_structure_factor_coef Fsqd
_refine_ls_weighting_details 'calc w = 1/[\s^2^(Fo^2^)+(0.0618P)^2^] where P = (Fo^2^+2Fc^2^)/3'
_refine_ls_weighting_scheme calc
_refine_ls_wR_factor_gt 0.1295
_refine_ls_wR_factor_ref 0.1708
_reflns_number_gt 1173
_reflns_number_total 2328
_reflns_threshold_expression I>2\s(I)
_cod_data_source_file cf6216.cif
_cod_data_source_block I
_cod_depositor_comments
;
The following automatic conversions were performed:
'_symmetry_cell_setting' value 'Triclinic' changed to 'triclinic'
according to '/home/saulius/struct/CIF-dictionaries/cif_core.dic'
dictionary named 'cif_core.dic' version 2.4.1 from 2010-06-29.

Automatic conversion script
Id: cif_fix_enum 1527 2010-12-29 10:47:43Z saulius 

The following automatic conversions were performed:

'_chemical_melting_point' value '130\% c' was changed to '403.15' -
it was converted from degrees Celsius(C) to Kelvins(K).

Automatic conversion script
Id: cif_fix_values 1646 2011-03-28 12:23:43Z adriana 

The following automatic conversions were performed:

'_chemical_melting_point' value '130\% c' was changed to '403.15' -
it was converted from degrees Celsius(C) to
Kelvins(K).

'_symmetry_cell_setting' value 'Triclinic' changed to
'triclinic' according to
/home/saulius/struct/CIF-dictionaries/cif_core.dic dictionary named
'cif_core.dic' version 2.4.1 from 2010-06-29.

Automatic conversion script
Id: cif_fix_values 1715 2011-07-08 13:25:40Z adriana 

The following automatic conversions were performed:

'_exptl_crystal_density_meas' value 'not measured' was changed to '?'
- the value is perceived as not measured.

Automatic conversion script
Id: cif_fix_values 3008 2015-01-20 13:52:24Z robertas 
;
_cod_database_code 2201359
_cod_database_fobs_code 2201359

loop_
_symmetry_equiv_pos_as_xyz
'x, y, z'
'-x, -y, -z'

loop_
_atom_site_label
_atom_site_fract_x
_atom_site_fract_y
_atom_site_fract_z
_atom_site_U_iso_or_equiv
_atom_site_adp_type
_atom_site_calc_flag
_atom_site_refinement_flags
_atom_site_occupancy
_atom_site_disorder_assembly
_atom_site_disorder_group
_atom_site_type_symbol
O1 0.2366(5) 0.6253(4) 0.3429(2) 0.0158(8) Uani d . 1 . . O
O2 0.3986(6) 0.1485(5) 0.3613(3) 0.0220(9) Uani d . 1 . . O
H02 0.428(10) 0.141(9) 0.305(5) 0.05(2) Uiso d . 1 . . H
O3 0.2554(5) 0.6451(4) 0.1398(2) 0.0190(9) Uani d . 1 . . O
O4 0.3503(5) 0.3417(4) 0.1498(3) 0.0216(9) Uani d . 1 . . O
O5 0.0797(5) 0.8712(4) 0.6781(2) 0.0192(9) Uani d . 1 . . O
O6 0.1459(5) 0.6253(4) 0.7964(3) 0.0220(9) Uani d . 1 . . O
O7 0.1232(5) 1.0983(4) 0.8935(3) 0.0218(9) Uani d . 1 . . O
O8 0.3601(5) 0.9942(4) 0.7869(3) 0.0218(9) Uani d . 1 . . O
C2 0.2970(7) 0.4714(6) 0.2985(4) 0.0153(12) Uani d . 1 . . C
C3 0.3363(7) 0.3220(6) 0.3723(4) 0.0150(11) Uani d . 1 . . C
C4 0.3096(7) 0.2983(7) 0.5700(4) 0.0159(12) Uani d . 1 . . C
H4 0.3517 0.1725 0.5872 0.019 Uiso d R 1 . . H
C5 0.2575(7) 0.4064(7) 0.6440(4) 0.0194(12) Uani d . 1 . . C
H5 0.2638 0.3529 0.7134 0.023 Uiso d R 1 . . H
C6 0.1950(7) 0.5938(6) 0.6205(4) 0.0137(11) Uani d . 1 . . C
C7 0.1855(7) 0.6798(7) 0.5196(4) 0.0184(12) Uani d . 1 . . C
H7 0.1452 0.8062 0.5025 0.022 Uiso d R 1 . . H
C8 0.2386(7) 0.5692(6) 0.4457(4) 0.0147(12) Uani d . 1 . . C
C9 0.2982(7) 0.3806(6) 0.4690(4) 0.0160(12) Uani d . 1 . . C
C10 0.3058(7) 0.4778(7) 0.1903(4) 0.0182(12) Uani d . 1 . . C
C11 0.1409(8) 0.6935(7) 0.7080(4) 0.0191(12) Uani d . 1 . . C
C12 0.0154(8) 0.9703(7) 0.7599(4) 0.0191(12) Uani d . 1 . . C
H121 -0.0730 0.8940 0.8097 0.025 Uiso d R 1 . . H
H122 -0.0584 1.0851 0.7329 0.025 Uiso d R 1 . . H
C13 0.1879(8) 1.0177(6) 0.8122(4) 0.0185(12) Uani d . 1 . . C
C14 0.2700(9) 1.1704(7) 0.9467(4) 0.0322(15) Uani d . 1 . . C
H141 0.2086 1.2114 1.0086 0.070(13) Uiso d R 1 . . H
H142 0.3296 1.2751 0.9024 0.070(13) Uiso d R 1 . . H
H143 0.3709 1.0736 0.9650 0.070(13) Uiso d R 1 . . H
C15 0.2432(8) 0.6532(7) 0.0305(4) 0.0247(14) Uani d . 1 . . C
H151 0.1607 0.5558 0.0184 0.042(10) Uiso d R 1 . . H
H152 0.3745 0.6353 -0.0020 0.042(10) Uiso d R 1 . . H
H153 0.1864 0.7739 0.0017 0.042(10) Uiso d R 1 . . H

loop_
_atom_site_aniso_label
_atom_site_aniso_U_11
_atom_site_aniso_U_22
_atom_site_aniso_U_33
_atom_site_aniso_U_12
_atom_site_aniso_U_13
_atom_site_aniso_U_23
O1 0.014(2) 0.0165(18) 0.018(2) 0.0036(15) -0.0010(15) -0.0054(16)
O2 0.028(2) 0.017(2) 0.022(2) 0.0113(16) -0.0005(18) -0.0095(18)
O3 0.023(2) 0.0206(19) 0.012(2) 0.0030(15) -0.0024(15) -0.0007(16)
O4 0.023(2) 0.0191(19) 0.023(2) 0.0043(16) -0.0002(16) -0.0070(17)
O5 0.029(2) 0.0151(18) 0.0142(19) 0.0048(15) -0.0046(16) -0.0049(15)
O6 0.028(2) 0.0192(19) 0.017(2) 0.0043(16) -0.0042(17) -0.0009(17)
O7 0.022(2) 0.0253(19) 0.020(2) 0.0069(16) -0.0033(16) -0.0131(17)
O8 0.018(2) 0.0179(19) 0.030(2) 0.0021(16) -0.0016(17) -0.0070(17)
C2 0.018(3) 0.012(3) 0.018(3) -0.001(2) 0.001(2) -0.011(2)
C3 0.014(3) 0.016(3) 0.016(3) -0.001(2) -0.002(2) -0.003(2)
C4 0.012(3) 0.016(3) 0.020(3) 0.006(2) -0.007(2) -0.001(2)
C5 0.016(3) 0.022(3) 0.020(3) -0.006(2) -0.001(2) -0.003(2)
C6 0.011(3) 0.014(2) 0.017(3) 0.003(2) -0.001(2) -0.007(2)
C7 0.018(3) 0.016(3) 0.023(3) -0.003(2) -0.003(2) -0.007(2)
C8 0.012(3) 0.016(3) 0.015(3) -0.001(2) -0.003(2) 0.000(2)
C9 0.010(3) 0.016(3) 0.025(3) 0.005(2) -0.004(2) -0.010(2)
C10 0.017(3) 0.016(3) 0.020(3) 0.005(2) -0.003(2) -0.002(2)
C11 0.019(3) 0.014(3) 0.025(3) -0.003(2) -0.002(2) -0.003(2)
C12 0.024(3) 0.017(3) 0.017(3) 0.008(2) 0.000(2) -0.009(2)
C13 0.025(4) 0.010(2) 0.019(3) 0.006(2) -0.001(2) -0.002(2)
C14 0.035(4) 0.028(3) 0.039(4) 0.002(3) -0.015(3) -0.018(3)
C15 0.027(4) 0.027(3) 0.019(3) 0.009(2) -0.003(2) -0.003(3)

loop_
_atom_type_symbol
_atom_type_description
_atom_type_scat_dispersion_real
_atom_type_scat_dispersion_imag
_atom_type_scat_source
C C 0.0033 0.0016 'International Tables Vol C Tables 4.2.6.8 and 6.1.1.4'
H H 0.0000 0.0000 'International Tables Vol C Tables 4.2.6.8 and 6.1.1.4'
O O 0.0106 0.0060 'International Tables Vol C Tables 4.2.6.8 and 6.1.1.4'

loop_
_geom_angle_atom_site_label_1
_geom_angle_atom_site_label_2
_geom_angle_atom_site_label_3
_geom_angle
C8 O1 C2 105.8(3)
H02 O2 C3 111(5)
C10 O3 C15 115.0(4)
C11 O5 C12 114.6(4)
C13 O7 C14 116.8(4)
C3 C2 O1 110.4(4)
C3 C2 C10 128.2(4)
O1 C2 C10 121.3(4)
O2 C3 C2 129.2(4)
O2 C3 C9 123.1(4)
C2 C3 C9 107.8(4)
C5 C4 C9 117.4(4)
C4 C5 C6 122.4(5)
C7 C6 C5 121.1(4)
C7 C6 C11 122.2(4)
C5 C6 C11 116.7(4)
C8 C7 C6 115.9(4)
O1 C8 C7 125.2(4)
O1 C8 C9 111.5(4)
C7 C8 C9 123.2(4)
C4 C9 C8 120.0(4)
C4 C9 C3 135.6(4)
C8 C9 C3 104.4(4)
O4 C10 O3 124.4(5)
O4 C10 C2 122.3(4)
O3 C10 C2 113.2(4)
O6 C11 O5 122.8(5)
O6 C11 C6 124.7(4)
O5 C11 C6 112.5(4)
O5 C12 C13 110.5(4)
O8 C13 O7 123.0(5)
O8 C13 C12 127.6(5)
O7 C13 C12 109.4(4)

loop_
_geom_bond_atom_site_label_1
_geom_bond_atom_site_label_2
_geom_bond_site_symmetry_2
_geom_bond_distance
_geom_bond_publ_flag
O1 C8 . 1.367(6) yes
O1 C2 . 1.384(5) yes
O2 H02 . 0.77(6) yes
O2 C3 . 1.345(6) yes
O3 C10 . 1.342(5) yes
O3 C15 . 1.457(6) yes
O4 C10 . 1.221(6) yes
O5 C11 . 1.353(6) yes
O5 C12 . 1.432(5) yes
O6 C11 . 1.205(6) yes
O7 C13 . 1.348(6) yes
O7 C14 . 1.448(6) yes
O8 C13 . 1.212(6) yes
C2 C3 . 1.380(6) yes
C2 C10 . 1.431(7) yes
C3 C9 . 1.421(7) yes
C4 C5 . 1.374(7) yes
C4 C9 . 1.390(7) yes
C5 C6 . 1.409(7) yes
C6 C7 . 1.395(6) yes
C6 C11 . 1.485(7) yes
C7 C8 . 1.386(7) yes
C8 C9 . 1.411(6) yes
C12 C13 . 1.506(7) yes

loop_
_geom_hbond_atom_site_label_D
_geom_hbond_atom_site_label_H
_geom_hbond_atom_site_label_A
_geom_hbond_site_symmetry_A
_geom_hbond_distance_DH
_geom_hbond_distance_HA
_geom_hbond_distance_DA
_geom_hbond_angle_DHA
O2 H02 O8 2_666 0.77(6) 2.13(6) 2.768(5) 141(6)

loop_
_cod_related_entry_id
_cod_related_entry_database
_cod_related_entry_code
1 ChemSpider 21132122
